data_1534179
loop_
_publ_author_name
'Aurivillius, B.'

_publ_section_title
;
 X-ray studies on 'sodium metabismuthate'
;
_journal_name_full 'Acta Chemica Scandinavica (1-27,1973-42,1988)'
_journal_page_first 1219
_journal_page_last 1221
_journal_volume 9
_journal_year 1955
_chemical_formula_sum 'Bi Na O3'
_chemical_name_systematic 'Na (Bi O3)'
_space_group_IT_number 148
_symmetry_space_group_name_Hall '-R 3'
_symmetry_space_group_name_H-M 'R -3 :H'
_cell_angle_alpha 90
_cell_angle_beta 90
_cell_angle_gamma 120
_cell_formula_units_Z 6
_cell_length_a 5.56
_cell_length_b 5.56
_cell_length_c 16.01999
_cell_volume 428.887
_citation_journal_id_ASTM ACSAA4
_cod_data_source_file Aurivillius_ACSAA4_1955_1945.cif
_cod_data_source_block Bi1Na1O3
_cod_original_cell_volume 428.8866
_cod_original_formula_sum 'Bi1 Na1 O3'
_cod_database_code 1534179

loop_
_symmetry_equiv_pos_as_xyz
x,y,z
-y,x-y,z
-x+y,-x,z
-x,-y,-z
y,-x+y,-z
x-y,x,-z
x+2/3,y+1/3,z+1/3
-y+2/3,x-y+1/3,z+1/3
-x+y+2/3,-x+1/3,z+1/3
-x+2/3,-y+1/3,-z+1/3
y+2/3,-x+y+1/3,-z+1/3
x-y+2/3,x+1/3,-z+1/3
x+1/3,y+2/3,z+2/3
-y+1/3,x-y+2/3,z+2/3
-x+y+1/3,-x+2/3,z+2/3
-x+1/3,-y+2/3,-z+2/3
y+1/3,-x+y+2/3,-z+2/3
x-y+1/3,x+2/3,-z+2/3

loop_
_atom_site_label
_atom_site_type_symbol
_atom_site_fract_x
_atom_site_fract_y
_atom_site_fract_z
_atom_site_occupancy
_atom_site_U_iso_or_equiv
O1 O-2 0.34 0.29 0.096 1 0.0
Na1 Na+1 0 0 0.36 1 0.0
Bi1 Bi+5 0 0 0.16 1 0.0
